data_4305666
loop_
_publ_author_name
'Hai-Long Jiang'
'Fang Kong'
'Yang Fan'
'Jiang-Gao Mao'

_publ_section_title
;
ZnVSe2O7 and Cd6V2Se5O21: New d10 Transition-Metal Selenites with V(IV) or
V(V) Cations
;
_journal_name_full 'Inorganic Chemistry'
_journal_page_first 7430
_journal_page_last 7437
_journal_paper_doi 10.1021/ic800638e
_journal_volume 47
_journal_year 2008
_chemical_formula_sum 'Cd6 O21 Se5 V2'
_chemical_formula_weight 1507.08
_chemical_name_systematic
; 
 ? 
;
_space_group_IT_number 14
_symmetry_cell_setting monoclinic
_symmetry_space_group_name_Hall '-P 2ybc'
_symmetry_space_group_name_H-M 'P 1 21/c 1'
_atom_sites_solution_primary direct
_atom_sites_solution_secondary difmap
_audit_creation_method SHELXL-97
_cell_angle_alpha 90.00
_cell_angle_beta 93.950(4)
_cell_angle_gamma 90.00
_cell_formula_units_Z 4
_cell_length_a 15.301(6)
_cell_length_b 5.437(2)
_cell_length_c 23.816(10)
_cell_measurement_temperature 293(2)
_cell_volume 1976.6(13)
_computing_structure_refinement 'SHELXL-97 (Sheldrick, 1997)'
_computing_structure_solution 'SHELXS-97 (Sheldrick, 1990)'
_diffrn_ambient_temperature 293(2)
_diffrn_measured_fraction_theta_full 0.995
_diffrn_measured_fraction_theta_max 0.995
_diffrn_measurement_device_type 'Rigaku Mercury CCD'
_diffrn_measurement_method CCD_Profile_fitting
_diffrn_radiation_monochromator graphite
_diffrn_radiation_source 'fine-focus sealed tube'
_diffrn_radiation_type MoK\a
_diffrn_radiation_wavelength 0.71073
_diffrn_reflns_av_R_equivalents 0.0573
_diffrn_reflns_av_sigmaI/netI 0.0558
_diffrn_reflns_limit_h_max 19
_diffrn_reflns_limit_h_min -19
_diffrn_reflns_limit_k_max 6
_diffrn_reflns_limit_k_min -6
_diffrn_reflns_limit_l_max 30
_diffrn_reflns_limit_l_min -29
_diffrn_reflns_number 14571
_diffrn_reflns_theta_full 27.48
_diffrn_reflns_theta_max 27.48
_diffrn_reflns_theta_min 2.10
_diffrn_standards_decay_% <1.0%
_exptl_absorpt_coefficient_mu 16.536
_exptl_absorpt_correction_T_max 1.00
_exptl_absorpt_correction_T_min 0.60
_exptl_absorpt_correction_type multi-scan
_exptl_crystal_colour yellow
_exptl_crystal_density_diffrn 5.064
_exptl_crystal_density_method 'not measured'
_exptl_crystal_description Prism
_exptl_crystal_F_000 2688
_exptl_crystal_size_max 0.2
_exptl_crystal_size_mid 0.05
_exptl_crystal_size_min 0.03
_refine_diff_density_max 1.314
_refine_diff_density_min -1.488
_refine_diff_density_rms 0.304
_refine_ls_extinction_method none
_refine_ls_goodness_of_fit_ref 1.110
_refine_ls_matrix_type full
_refine_ls_number_parameters 307
_refine_ls_number_reflns 4495
_refine_ls_number_restraints 0
_refine_ls_restrained_S_all 1.110
_refine_ls_R_factor_all 0.0682
_refine_ls_R_factor_gt 0.0476
_refine_ls_shift/su_max 0.001
_refine_ls_shift/su_mean 0.000
_refine_ls_structure_factor_coef Fsqd
_refine_ls_weighting_details 'calc w=1/[\s^2^(Fo^2^)+(0.0295P)^2^+0.6982P] where P=(Fo^2^+2Fc^2^)/3'
_refine_ls_weighting_scheme calc
_refine_ls_wR_factor_gt 0.0825
_refine_ls_wR_factor_ref 0.0900
_reflns_number_gt 3544
_reflns_number_total 4495
_reflns_threshold_expression >2sigma(I)
_cod_data_source_file ic800638e-file003_2.cif
_cod_data_source_block Cd6V2Se5O21
_cod_depositor_comments
;
The following automatic conversions were performed:
'_symmetry_cell_setting' value 'Monoclinic' changed to 'monoclinic'
according to '/home/saulius/struct/CIF-dictionaries/cif_core.dic'
dictionary named 'cif_core.dic' version 2.4.1 from
2010-06-29.

'_exptl_absorpt_correction_type' value 'Multi-scan' changed
to 'multi-scan' according to
'/home/saulius/struct/CIF-dictionaries/cif_core.dic' dictionary named
'cif_core.dic' version 2.4.1 from 2010-06-29.

Automatic conversion script
Id: cif_fix_enum 1527 2010-12-29 10:47:43Z saulius 
;
_cod_database_code 4305666

loop_
_symmetry_equiv_pos_as_xyz
'x, y, z'
'-x, y+1/2, -z+1/2'
'-x, -y, -z'
'x, -y-1/2, z-1/2'

loop_
_atom_site_label
_atom_site_type_symbol
_atom_site_fract_x
_atom_site_fract_y
_atom_site_fract_z
_atom_site_U_iso_or_equiv
_atom_site_adp_type
_atom_site_occupancy
_atom_site_symmetry_multiplicity
_atom_site_calc_flag
_atom_site_refinement_flags
_atom_site_disorder_assembly
_atom_site_disorder_group
Cd1 Cd 0.99084(4) 0.78544(13) 0.62444(3) 0.01447(16) Uani 1 1 d . . .
Cd2 Cd 0.37604(4) 0.31588(13) 0.64453(3) 0.01508(17) Uani 1 1 d . . .
Cd3 Cd 0.54241(4) 0.78971(12) 0.70267(3) 0.01267(16) Uani 1 1 d . . .
Cd4 Cd 0.08740(4) 0.26324(12) 0.52730(3) 0.01307(16) Uani 1 1 d . . .
Cd5 Cd 0.22780(4) 0.78363(13) 0.58606(3) 0.01409(16) Uani 1 1 d . . .
Cd6 Cd 0.46831(4) 0.75524(12) 0.54391(3) 0.01544(17) Uani 1 1 d . . .
V1 V 0.79001(10) 0.7422(3) 0.68582(7) 0.0141(3) Uani 1 1 d . . .
V2 V 0.90236(10) 0.2257(3) 0.72751(6) 0.0141(3) Uani 1 1 d . . .
Se1 Se 0.33770(6) 0.81286(17) 0.72238(4) 0.0118(2) Uani 1 1 d . . .
Se2 Se 0.14068(6) 0.24168(16) 0.65981(4) 0.0113(2) Uani 1 1 d . . .
Se3 Se 0.87977(6) 0.28867(17) 0.55647(4) 0.0112(2) Uani 1 1 d . . .
Se4 Se 0.57575(6) 0.27894(17) 0.61037(4) 0.0126(2) Uani 1 1 d . . .
Se5 Se 0.31725(6) 0.28600(17) 0.50023(4) 0.0119(2) Uani 1 1 d . . .
O1 O 0.3291(4) 0.7155(12) 0.6544(3) 0.0201(15) Uani 1 1 d . . .
O2 O 0.4112(4) 0.0484(11) 0.7166(2) 0.0133(14) Uani 1 1 d . . .
O3 O 0.4144(4) 0.6036(12) 0.7448(3) 0.0280(18) Uani 1 1 d . . .
O4 O 0.1064(4) 0.0250(11) 0.6083(2) 0.0151(14) Uani 1 1 d . . .
O5 O 0.1330(4) 0.4903(10) 0.6176(3) 0.0146(14) Uani 1 1 d . . .
O6 O 0.2479(4) 0.1688(13) 0.6636(3) 0.0247(17) Uani 1 1 d . . .
O7 O 0.9646(4) 0.4978(11) 0.5581(3) 0.0160(14) Uani 1 1 d . . .
O8 O 0.9389(4) 0.0378(11) 0.5395(2) 0.0157(14) Uani 1 1 d . . .
O9 O 0.8338(4) 0.3867(11) 0.4940(3) 0.0193(15) Uani 1 1 d . . .
O10 O 0.5111(4) 0.4801(11) 0.6438(3) 0.0189(15) Uani 1 1 d . . .
O11 O 0.5574(4) 0.4016(11) 0.5461(3) 0.0174(15) Uani 1 1 d . . .
O12 O 0.5066(4) 0.0308(12) 0.6137(3) 0.0188(15) Uani 1 1 d . . .
O13 O 0.3492(4) 0.4818(11) 0.5556(2) 0.0156(14) Uani 1 1 d . . .
O14 O 0.4030(4) 0.0918(11) 0.4985(3) 0.0182(15) Uani 1 1 d . . .
O15 O 0.2411(4) 0.1137(12) 0.5294(3) 0.0213(16) Uani 1 1 d . . .
O16 O 0.8174(4) 0.9991(11) 0.7300(3) 0.0161(15) Uani 1 1 d . . .
O17 O 0.6829(4) 0.7178(13) 0.6738(3) 0.0254(17) Uani 1 1 d . . .
O18 O 0.8384(4) 0.7601(12) 0.6265(3) 0.0232(16) Uani 1 1 d . . .
O19 O 0.8376(5) 0.4949(12) 0.7259(3) 0.0253(17) Uani 1 1 d . . .
O20 O 0.9526(4) 0.1857(12) 0.6696(3) 0.0207(15) Uani 1 1 d . . .
O21 O 0.9709(4) 0.2076(13) 0.7849(3) 0.0259(17) Uani 1 1 d . . .

loop_
_atom_site_aniso_label
_atom_site_aniso_U_11
_atom_site_aniso_U_22
_atom_site_aniso_U_33
_atom_site_aniso_U_23
_atom_site_aniso_U_13
_atom_site_aniso_U_12
Cd1 0.0157(4) 0.0168(4) 0.0108(3) -0.0014(3) 0.0000(3) -0.0055(3)
Cd2 0.0143(4) 0.0147(4) 0.0162(4) 0.0045(3) 0.0008(3) -0.0006(3)
Cd3 0.0141(3) 0.0114(4) 0.0123(3) -0.0025(3) -0.0009(2) -0.0012(3)
Cd4 0.0150(4) 0.0122(4) 0.0117(3) 0.0000(3) -0.0008(2) -0.0004(3)
Cd5 0.0135(3) 0.0136(4) 0.0146(3) 0.0017(3) -0.0027(2) -0.0005(3)
Cd6 0.0178(4) 0.0125(4) 0.0160(4) -0.0026(3) 0.0012(3) -0.0014(3)
V1 0.0113(8) 0.0142(9) 0.0171(8) -0.0018(7) 0.0038(6) -0.0019(7)
V2 0.0161(8) 0.0153(9) 0.0108(8) -0.0021(7) -0.0003(6) 0.0004(7)
Se1 0.0109(4) 0.0107(5) 0.0136(5) -0.0003(4) -0.0001(3) 0.0004(4)
Se2 0.0108(5) 0.0117(5) 0.0111(4) 0.0006(4) -0.0004(3) -0.0003(4)
Se3 0.0112(4) 0.0124(5) 0.0098(4) 0.0007(4) -0.0002(3) 0.0002(4)
Se4 0.0118(5) 0.0118(5) 0.0143(5) 0.0015(4) 0.0003(3) 0.0008(4)
Se5 0.0120(5) 0.0119(5) 0.0117(4) -0.0014(4) 0.0015(3) -0.0008(4)
O1 0.024(4) 0.017(4) 0.018(4) -0.012(3) -0.012(3) 0.004(3)
O2 0.018(4) 0.008(3) 0.013(3) 0.002(3) -0.002(3) -0.004(3)
O3 0.023(4) 0.021(4) 0.040(5) 0.012(3) -0.001(3) -0.001(3)
O4 0.026(4) 0.010(3) 0.010(3) -0.004(3) 0.006(3) -0.004(3)
O5 0.014(4) 0.008(3) 0.021(4) 0.003(3) -0.005(3) -0.004(3)
O6 0.010(3) 0.031(4) 0.033(4) 0.010(3) 0.001(3) 0.008(3)
O7 0.015(4) 0.015(4) 0.018(4) -0.003(3) -0.003(3) -0.001(3)
O8 0.015(4) 0.019(4) 0.013(3) -0.006(3) 0.000(3) 0.007(3)
O9 0.021(4) 0.016(4) 0.019(4) 0.008(3) -0.008(3) -0.003(3)
O10 0.024(4) 0.009(3) 0.025(4) -0.010(3) 0.008(3) -0.004(3)
O11 0.028(4) 0.014(3) 0.010(3) 0.006(3) 0.002(3) -0.001(3)
O12 0.023(4) 0.017(4) 0.016(4) -0.002(3) 0.001(3) -0.008(3)
O13 0.017(4) 0.017(4) 0.013(3) -0.004(3) -0.006(3) -0.002(3)
O14 0.018(4) 0.016(4) 0.021(4) -0.001(3) 0.004(3) 0.004(3)
O15 0.017(4) 0.016(4) 0.031(4) 0.005(3) 0.008(3) -0.010(3)
O16 0.024(4) 0.008(3) 0.016(4) -0.001(3) 0.005(3) -0.003(3)
O17 0.009(3) 0.039(5) 0.029(4) -0.008(3) 0.006(3) 0.002(3)
O18 0.020(4) 0.027(4) 0.024(4) -0.003(3) 0.008(3) -0.006(3)
O19 0.033(5) 0.010(4) 0.034(4) -0.006(3) 0.009(3) 0.004(3)
O20 0.024(4) 0.025(4) 0.014(3) -0.005(3) 0.003(3) 0.002(3)
O21 0.024(4) 0.034(4) 0.018(4) -0.003(3) -0.008(3) 0.000(3)

loop_
_atom_type_symbol
_atom_type_description
_atom_type_scat_dispersion_real
_atom_type_scat_dispersion_imag
_atom_type_scat_source
Cd Cd -0.8075 1.2024 'International Tables Vol C Tables 4.2.6.8 and 6.1.1.4'
O O 0.0106 0.0060 'International Tables Vol C Tables 4.2.6.8 and 6.1.1.4'
Se Se -0.0929 2.2259 'International Tables Vol C Tables 4.2.6.8 and 6.1.1.4'
V V 0.3005 0.5294 'International Tables Vol C Tables 4.2.6.8 and 6.1.1.4'

loop_
_geom_angle_atom_site_label_1
_geom_angle_atom_site_label_2
_geom_angle_atom_site_label_3
_geom_angle
_geom_angle_site_symmetry_1
_geom_angle_site_symmetry_3
_geom_angle_publ_flag
O21 Cd1 O7 124.8(2) 2_756 . ?
O21 Cd1 O4 96.8(2) 2_756 1_665 ?
O7 Cd1 O4 112.9(2) . 1_665 ?
O21 Cd1 O18 99.4(2) 2_756 . ?
O7 Cd1 O18 81.0(2) . . ?
O4 Cd1 O18 146.5(2) 1_665 . ?
O21 Cd1 O20 78.7(2) 2_756 1_565 ?
O7 Cd1 O20 150.5(2) . 1_565 ?
O4 Cd1 O20 77.3(2) 1_665 1_565 ?
O18 Cd1 O20 77.3(2) . 1_565 ?
O21 Cd1 O8 157.2(2) 2_756 1_565 ?
O7 Cd1 O8 77.5(2) . 1_565 ?
O4 Cd1 O8 75.9(2) 1_665 1_565 ?
O18 Cd1 O8 77.9(2) . 1_565 ?
O20 Cd1 O8 78.7(2) 1_565 1_565 ?
O6 Cd2 O10 168.4(2) . . ?
O6 Cd2 O2 77.3(2) . . ?
O10 Cd2 O2 95.1(2) . . ?
O6 Cd2 O1 91.9(2) . . ?
O10 Cd2 O1 85.4(2) . . ?
O2 Cd2 O1 125.6(2) . . ?
O6 Cd2 O13 103.1(2) . . ?
O10 Cd2 O13 86.7(2) . . ?
O2 Cd2 O13 162.5(2) . . ?
O1 Cd2 O13 71.8(2) . . ?
O3 Cd3 O10 173.7(2) 2_656 . ?
O3 Cd3 O17 92.9(3) 2_656 . ?
O10 Cd3 O17 81.4(2) . . ?
O3 Cd3 O2 84.7(2) 2_656 2_656 ?
O10 Cd3 O2 97.5(2) . 2_656 ?
O17 Cd3 O2 85.2(2) . 2_656 ?
O3 Cd3 O3 107.61(16) 2_656 . ?
O10 Cd3 O3 78.7(2) . . ?
O17 Cd3 O3 145.1(2) . . ?
O2 Cd3 O3 69.5(2) 2_656 . ?
O3 Cd3 O2 72.4(2) 2_656 1_565 ?
O10 Cd3 O2 111.8(2) . 1_565 ?
O17 Cd3 O2 154.2(2) . 1_565 ?
O2 Cd3 O2 113.52(12) 2_656 1_565 ?
O3 Cd3 O2 60.7(2) . 1_565 ?
O3 Cd3 O12 96.6(2) 2_656 1_565 ?
O10 Cd3 O12 80.7(2) . 1_565 ?
O17 Cd3 O12 89.5(2) . 1_565 ?
O2 Cd3 O12 174.6(2) 2_656 1_565 ?
O3 Cd3 O12 114.9(2) . 1_565 ?
O2 Cd3 O12 71.8(2) 1_565 1_565 ?
O8 Cd4 O4 100.6(2) 3_656 . ?
O8 Cd4 O9 120.0(2) 3_656 3_666 ?
O4 Cd4 O9 126.8(2) . 3_666 ?
O8 Cd4 O7 118.8(2) 3_656 1_455 ?
O4 Cd4 O7 95.5(2) . 1_455 ?
O9 Cd4 O7 93.4(2) 3_666 1_455 ?
O8 Cd4 O15 84.4(2) 3_656 . ?
O4 Cd4 O15 74.8(2) . . ?
O9 Cd4 O15 76.6(2) 3_666 . ?
O7 Cd4 O15 156.5(2) 1_455 . ?
O8 Cd4 O7 77.0(2) 3_656 3_666 ?
O4 Cd4 O7 168.6(2) . 3_666 ?
O9 Cd4 O7 62.5(2) 3_666 3_666 ?
O7 Cd4 O7 76.3(2) 1_455 3_666 ?
O15 Cd4 O7 115.8(2) . 3_666 ?
O8 Cd4 O5 163.5(2) 3_656 . ?
O4 Cd4 O5 63.7(2) . . ?
O9 Cd4 O5 70.7(2) 3_666 . ?
O7 Cd4 O5 70.2(2) 1_455 . ?
O15 Cd4 O5 86.4(2) . . ?
O7 Cd4 O5 119.4(2) 3_666 . ?
O8 Cd4 O8 68.3(2) 3_656 1_455 ?
O4 Cd4 O8 72.9(2) . 1_455 ?
O9 Cd4 O8 151.0(2) 3_666 1_455 ?
O7 Cd4 O8 61.1(2) 1_455 1_455 ?
O15 Cd4 O8 132.2(2) . 1_455 ?
O7 Cd4 O8 96.0(2) 3_666 1_455 ?
O5 Cd4 O8 108.93(18) . 1_455 ?
O1 Cd5 O15 119.1(2) . 1_565 ?
O1 Cd5 O9 141.7(2) . 3_666 ?
O15 Cd5 O9 82.6(2) 1_565 3_666 ?
O1 Cd5 O5 94.0(2) . . ?
O15 Cd5 O5 145.4(2) 1_565 . ?
O9 Cd5 O5 76.0(2) 3_666 . ?
O1 Cd5 O4 116.9(2) . 1_565 ?
O15 Cd5 O4 78.3(2) 1_565 1_565 ?
O9 Cd5 O4 97.4(2) 3_666 1_565 ?
O5 Cd5 O4 77.9(2) . 1_565 ?
O1 Cd5 O13 67.8(2) . . ?
O15 Cd5 O13 103.7(2) 1_565 . ?
O9 Cd5 O13 76.9(2) 3_666 . ?
O5 Cd5 O13 97.5(2) . . ?
O4 Cd5 O13 173.4(2) 1_565 . ?
O12 Cd6 O11 159.1(2) 1_565 3_666 ?
O12 Cd6 O14 84.4(2) 1_565 1_565 ?
O11 Cd6 O14 79.5(2) 3_666 1_565 ?
O12 Cd6 O11 113.6(2) 1_565 . ?
O11 Cd6 O11 77.3(2) 3_666 . ?
O14 Cd6 O11 152.3(2) 1_565 . ?
O12 Cd6 O13 118.9(2) 1_565 . ?
O11 Cd6 O13 78.2(2) 3_666 . ?
O14 Cd6 O13 103.8(2) 1_565 . ?
O11 Cd6 O13 86.2(2) . . ?
O12 Cd6 O14 84.4(2) 1_565 3_666 ?
O11 Cd6 O14 80.3(2) 3_666 3_666 ?
O14 Cd6 O14 82.6(2) 1_565 3_666 ?
O11 Cd6 O14 78.7(2) . 3_666 ?
O13 Cd6 O14 156.0(2) . 3_666 ?
O18 V1 O17 110.9(3) . . ?
O18 V1 O19 108.4(3) . . ?
O17 V1 O19 113.5(4) . . ?
O18 V1 O16 111.1(3) . . ?
O17 V1 O16 110.8(3) . . ?
O19 V1 O16 101.8(3) . . ?
O20 V2 O21 112.1(3) . . ?
O20 V2 O19 112.8(3) . . ?
O21 V2 O19 112.7(3) . . ?
O20 V2 O16 108.6(3) . 1_545 ?
O21 V2 O16 110.4(3) . 1_545 ?
O19 V2 O16 99.4(3) . 1_545 ?
O3 Se1 O1 95.6(3) . . ?
O3 Se1 O2 94.7(3) . 1_565 ?
O1 Se1 O2 99.5(3) . 1_565 ?
O5 Se2 O6 104.4(3) . . ?
O5 Se2 O4 96.7(3) . . ?
O6 Se2 O4 97.1(3) . . ?
O9 Se3 O8 103.9(3) . . ?
O9 Se3 O7 94.6(3) . . ?
O8 Se3 O7 97.0(3) . . ?
O11 Se4 O10 96.0(3) . . ?
O11 Se4 O12 106.8(3) . . ?
O10 Se4 O12 95.9(3) . . ?
O15 Se5 O14 102.9(3) . . ?
O15 Se5 O13 101.2(3) . . ?
O14 Se5 O13 102.9(3) . . ?
Se1 O1 Cd5 131.0(3) . . ?
Se1 O1 Cd2 112.7(3) . . ?
Cd5 O1 Cd2 107.0(2) . . ?
Se1 O2 Cd2 114.4(3) 1_545 . ?
Se1 O2 Cd3 120.3(3) 1_545 2_646 ?
Cd2 O2 Cd3 107.2(2) . 2_646 ?
Se1 O2 Cd3 97.4(3) 1_545 1_545 ?
Cd2 O2 Cd3 114.2(2) . 1_545 ?
Cd3 O2 Cd3 102.7(2) 2_646 1_545 ?
Se1 O3 Cd3 151.4(4) . 2_646 ?
Se1 O3 Cd3 98.5(3) . . ?
Cd3 O3 Cd3 109.5(3) 2_646 . ?
Se2 O4 Cd1 118.1(3) . 1_445 ?
Se2 O4 Cd4 102.7(3) . . ?
Cd1 O4 Cd4 114.2(3) 1_445 . ?
Se2 O4 Cd5 109.1(3) . 1_545 ?
Cd1 O4 Cd5 110.8(2) 1_445 1_545 ?
Cd4 O4 Cd5 100.2(2) . 1_545 ?
Se2 O5 Cd5 136.6(3) . . ?
Se2 O5 Cd4 96.9(3) . . ?
Cd5 O5 Cd4 101.7(2) . . ?
Se2 O6 Cd2 141.6(4) . . ?
Se3 O7 Cd1 125.1(3) . . ?
Se3 O7 Cd4 104.1(3) . 1_655 ?
Cd1 O7 Cd4 118.4(3) . 1_655 ?
Se3 O7 Cd4 97.3(3) . 3_666 ?
Cd1 O7 Cd4 104.0(2) . 3_666 ?
Cd4 O7 Cd4 103.7(2) 1_655 3_666 ?
Se3 O8 Cd4 131.6(3) . 3_656 ?
Se3 O8 Cd1 112.9(3) . 1_545 ?
Cd4 O8 Cd1 101.4(2) 3_656 1_545 ?
Se3 O8 Cd4 97.5(3) . 1_655 ?
Cd4 O8 Cd4 111.7(2) 3_656 1_655 ?
Cd1 O8 Cd4 96.7(2) 1_545 1_655 ?
Se3 O9 Cd5 137.5(3) . 3_666 ?
Se3 O9 Cd4 105.0(3) . 3_666 ?
Cd5 O9 Cd4 110.0(3) 3_666 3_666 ?
Se4 O10 Cd3 132.3(4) . . ?
Se4 O10 Cd2 108.1(3) . . ?
Cd3 O10 Cd2 116.9(3) . . ?
Se4 O11 Cd6 134.9(3) . 3_666 ?
Se4 O11 Cd6 113.9(3) . . ?
Cd6 O11 Cd6 102.7(2) 3_666 . ?
Se4 O12 Cd6 127.5(3) . 1_545 ?
Se4 O12 Cd3 110.4(3) . 1_545 ?
Cd6 O12 Cd3 107.5(2) 1_545 1_545 ?
Se5 O13 Cd2 118.6(3) . . ?
Se5 O13 Cd6 118.0(3) . . ?
Cd2 O13 Cd6 105.2(2) . . ?
Se5 O13 Cd5 115.2(3) . . ?
Cd2 O13 Cd5 94.3(2) . . ?
Cd6 O13 Cd5 101.8(2) . . ?
Se5 O14 Cd6 142.5(3) . 1_545 ?
Se5 O14 Cd6 116.8(3) . 3_666 ?
Cd6 O14 Cd6 97.4(2) 1_545 3_666 ?
Se5 O15 Cd5 141.4(4) . 1_545 ?
Se5 O15 Cd4 119.4(3) . . ?
Cd5 O15 Cd4 98.5(2) 1_545 . ?
V1 O16 V2 131.3(3) . 1_565 ?
V1 O17 Cd3 149.2(4) . . ?
V1 O18 Cd1 122.0(4) . . ?
V2 O19 V1 147.9(4) . . ?
V2 O20 Cd1 127.7(3) . 1_545 ?
V2 O21 Cd1 152.6(4) . 2_746 ?

loop_
_geom_bond_atom_site_label_1
_geom_bond_atom_site_label_2
_geom_bond_distance
_geom_bond_site_symmetry_2
_geom_bond_publ_flag
Cd1 O21 2.237(6) 2_756 ?
Cd1 O7 2.239(6) . ?
Cd1 O4 2.250(6) 1_665 ?
Cd1 O18 2.341(7) . ?
Cd1 O20 2.515(6) 1_565 ?
Cd1 O8 2.526(6) 1_565 ?
Cd2 O6 2.194(7) . ?
Cd2 O10 2.253(6) . ?
Cd2 O2 2.286(6) . ?
Cd2 O1 2.306(6) . ?
Cd2 O13 2.312(6) . ?
Cd3 O3 2.191(7) 2_656 ?
Cd3 O10 2.222(6) . ?
Cd3 O17 2.335(6) . ?
Cd3 O2 2.394(6) 2_656 ?
Cd3 O3 2.477(7) . ?
Cd3 O2 2.492(6) 1_565 ?
Cd3 O12 2.519(6) 1_565 ?
Cd4 O8 2.299(6) 3_656 ?
Cd4 O4 2.326(6) . ?
Cd4 O9 2.328(6) 3_666 ?
Cd4 O7 2.426(6) 1_455 ?
Cd4 O15 2.486(7) . ?
Cd4 O7 2.498(6) 3_666 ?
Cd4 O5 2.535(6) . ?
Cd4 O8 2.615(6) 1_455 ?
Cd5 O1 2.199(6) . ?
Cd5 O15 2.263(6) 1_565 ?
Cd5 O9 2.266(6) 3_666 ?
Cd5 O5 2.315(6) . ?
Cd5 O4 2.365(6) 1_565 ?
Cd5 O13 2.618(6) . ?
Cd6 O12 2.284(6) 1_565 ?
Cd6 O11 2.314(6) 3_666 ?
Cd6 O14 2.317(6) 1_565 ?
Cd6 O11 2.355(6) . ?
Cd6 O13 2.383(6) . ?
Cd6 O14 2.421(6) 3_666 ?
V1 O18 1.642(6) . ?
V1 O17 1.650(7) . ?
V1 O19 1.776(7) . ?
V1 O16 1.781(6) . ?
V2 O20 1.638(6) . ?
V2 O21 1.668(7) . ?
V2 O19 1.767(7) . ?
V2 O16 1.795(6) 1_545 ?
Se1 O3 1.695(7) . ?
Se1 O1 1.701(6) . ?
Se1 O2 1.716(6) 1_565 ?
Se2 O5 1.685(6) . ?
Se2 O6 1.684(6) . ?
Se2 O4 1.754(6) . ?
Se3 O9 1.687(6) . ?
Se3 O8 1.701(6) . ?
Se3 O7 1.724(6) . ?
Se4 O11 1.677(6) . ?
Se4 O10 1.708(6) . ?
Se4 O12 1.720(6) . ?
Se5 O15 1.682(6) . ?
Se5 O14 1.687(6) . ?
Se5 O13 1.739(6) . ?
O2 Se1 1.716(6) 1_545 ?
O2 Cd3 2.394(6) 2_646 ?
O2 Cd3 2.492(6) 1_545 ?
O3 Cd3 2.191(7) 2_646 ?
O4 Cd1 2.250(6) 1_445 ?
O4 Cd5 2.365(6) 1_545 ?
O7 Cd4 2.426(6) 1_655 ?
O7 Cd4 2.498(6) 3_666 ?
O8 Cd4 2.299(6) 3_656 ?
O8 Cd1 2.526(6) 1_545 ?
O8 Cd4 2.615(6) 1_655 ?
O9 Cd5 2.266(6) 3_666 ?
O9 Cd4 2.328(6) 3_666 ?
O11 Cd6 2.314(6) 3_666 ?
O12 Cd6 2.284(6) 1_545 ?
O12 Cd3 2.519(6) 1_545 ?
O14 Cd6 2.317(6) 1_545 ?
O14 Cd6 2.421(6) 3_666 ?
O15 Cd5 2.263(6) 1_545 ?
O16 V2 1.795(6) 1_565 ?
O20 Cd1 2.515(6) 1_545 ?
O21 Cd1 2.237(6) 2_746 ?
